data_4307932
loop_
_publ_author_name
'Stanislav Groysman'
'R. H. Holm'

_publ_contact_author_address
;
Department of Chemistry and Chemical Biology
Harvard University
12 Oxford Street
Cambridge, MA 02138
USA
;
_publ_contact_author_email holm@chemistry.harvard.edu
_publ_contact_author_fax '617 496-9289'
_publ_contact_author_name 'Richard H. Holm'
_publ_contact_author_phone '617 495-0853'
_publ_section_title
;
Synthesis and Structures of Bis(dithiolene)tungsten(IV,VI) Thiolate and
Selenolate Complexes: Approaches to the Active Sites of Molybdenum and
Tungsten Formate Dehydrogenases
;
_journal_name_full 'Inorganic Chemistry'
_journal_page_first 4090
_journal_page_last 4102
_journal_paper_doi 10.1021/ic062441a
_journal_volume 46
_journal_year 2007
_chemical_formula_sum 'C20 H41 N S5 W'
_chemical_formula_weight 639.69
_chemical_name_common (Et4N)[3]
_chemical_name_systematic
; 
 ? 
;
_space_group_IT_number 14
_symmetry_cell_setting monoclinic
_symmetry_space_group_name_Hall '-P 2yn'
_symmetry_space_group_name_H-M 'P 1 21/n 1'
_atom_sites_solution_hydrogens geom
_atom_sites_solution_primary direct
_atom_sites_solution_secondary difmap
_audit_creation_method SHELXL-97
_cell_angle_alpha 90.00
_cell_angle_beta 97.9630(10)
_cell_angle_gamma 90.00
_cell_formula_units_Z 4
_cell_length_a 10.8879(10)
_cell_length_b 21.931(2)
_cell_length_c 11.3105(10)
_cell_measurement_temperature 193(2)
_cell_volume 2674.7(4)
_computing_cell_refinement 'SMART (Bruker, 2001)'
_computing_data_collection 'SMART (Bruker, 2001)'
_computing_data_reduction 'SAINT (Bruker, 2003)'
_computing_molecular_graphics 'SHELXTL (Bruker, 2000)'
_computing_publication_material 'SHELXTL (Bruker, 2000)'
_computing_structure_refinement 'SHELXL-97 (Sheldrick, 1997)'
_computing_structure_solution 'SHELXS-97 (Sheldrick, 1990)'
_diffrn_ambient_temperature 193(2)
_diffrn_measured_fraction_theta_full 0.998
_diffrn_measured_fraction_theta_max 0.998
_diffrn_measurement_device_type 'Bruker Smart APEX CCD'
_diffrn_measurement_method \w
_diffrn_radiation_monochromator graphite
_diffrn_radiation_source 'fine-focus sealed tube'
_diffrn_radiation_type MoK\a
_diffrn_radiation_wavelength 0.71073
_diffrn_reflns_av_R_equivalents 0.0476
_diffrn_reflns_av_sigmaI/netI 0.0586
_diffrn_reflns_limit_h_max 13
_diffrn_reflns_limit_h_min -14
_diffrn_reflns_limit_k_max 18
_diffrn_reflns_limit_k_min -29
_diffrn_reflns_limit_l_max 13
_diffrn_reflns_limit_l_min -15
_diffrn_reflns_number 19288
_diffrn_reflns_theta_full 28.34
_diffrn_reflns_theta_max 28.34
_diffrn_reflns_theta_min 1.86
_exptl_absorpt_coefficient_mu 4.716
_exptl_absorpt_correction_T_max 0.5381
_exptl_absorpt_correction_T_min 0.4523
_exptl_absorpt_correction_type multi-scan
_exptl_absorpt_process_details 'SADABS (Sheldrick, 2002)'
_exptl_crystal_colour red
_exptl_crystal_density_diffrn 1.589
_exptl_crystal_density_method 'not measured'
_exptl_crystal_description blocks
_exptl_crystal_F_000 1288
_exptl_crystal_size_max 0.20
_exptl_crystal_size_mid 0.15
_exptl_crystal_size_min 0.15
_refine_diff_density_max 3.261
_refine_diff_density_min -0.913
_refine_diff_density_rms 0.173
_refine_ls_extinction_method none
_refine_ls_goodness_of_fit_ref 1.113
_refine_ls_hydrogen_treatment constr
_refine_ls_matrix_type full
_refine_ls_number_parameters 255
_refine_ls_number_reflns 6673
_refine_ls_number_restraints 0
_refine_ls_restrained_S_all 1.113
_refine_ls_R_factor_all 0.0688
_refine_ls_R_factor_gt 0.0463
_refine_ls_shift/su_max 0.000
_refine_ls_shift/su_mean 0.000
_refine_ls_structure_factor_coef Fsqd
_refine_ls_weighting_details 'calc w=1/[\s^2^(Fo^2^)+(0.0452P)^2^+4.1592P] where P=(Fo^2^+2Fc^2^)/3'
_refine_ls_weighting_scheme calc
_refine_ls_wR_factor_gt 0.1034
_refine_ls_wR_factor_ref 0.1107
_reflns_number_gt 5084
_reflns_number_total 6673
_reflns_threshold_expression >2sigma(I)
_cod_data_source_file ic062441asi20070323_105048_02.cif
_cod_data_source_block stas04
_cod_database_code 4307932

loop_
_symmetry_equiv_pos_as_xyz
'x, y, z'
'-x+1/2, y+1/2, -z+1/2'
'-x, -y, -z'
'x-1/2, -y-1/2, z-1/2'

loop_
_atom_site_label
_atom_site_type_symbol
_atom_site_fract_x
_atom_site_fract_y
_atom_site_fract_z
_atom_site_U_iso_or_equiv
_atom_site_adp_type
_atom_site_occupancy
_atom_site_symmetry_multiplicity
_atom_site_calc_flag
_atom_site_refinement_flags
_atom_site_disorder_assembly
_atom_site_disorder_group
W1 W 0.04383(2) 0.166296(11) 0.25801(2) 0.02406(8) Uani 1 1 d . . .
S2 S 0.02273(15) 0.25043(8) 0.13292(14) 0.0298(3) Uani 1 1 d . . .
S1 S 0.05726(16) 0.24129(8) 0.40362(14) 0.0316(4) Uani 1 1 d . . .
S3 S 0.16060(15) 0.12213(8) 0.12463(14) 0.0305(3) Uani 1 1 d . . .
S4 S 0.17290(16) 0.11003(8) 0.39556(14) 0.0335(4) Uani 1 1 d . . .
S5 S -0.15256(16) 0.12517(8) 0.23897(16) 0.0346(4) Uani 1 1 d . . .
C6 C 0.2599(6) 0.0672(3) 0.2019(6) 0.0330(15) Uani 1 1 d . . .
C1 C 0.0195(6) 0.3129(3) 0.3357(6) 0.0320(14) Uani 1 1 d . . .
C2 C 0.0033(6) 0.3171(3) 0.2179(6) 0.0305(14) Uani 1 1 d . . .
C5 C 0.2651(6) 0.0618(3) 0.3197(6) 0.0341(15) Uani 1 1 d . . .
C8 C 0.3367(7) 0.0300(4) 0.1265(7) 0.0446(18) Uani 1 1 d . . .
H8A H 0.4179 0.0214 0.1725 0.067 Uiso 1 1 calc R . .
H8B H 0.3479 0.0530 0.0545 0.067 Uiso 1 1 calc R . .
H8C H 0.2941 -0.0084 0.1038 0.067 Uiso 1 1 calc R . .
N1 N 0.9571(5) 0.2055(3) 0.7529(5) 0.0322(12) Uani 1 1 d . . .
C9 C -0.1607(6) 0.0397(3) 0.2441(6) 0.0338(15) Uani 1 1 d . . .
C15 C 0.9345(7) 0.1624(4) 0.6476(7) 0.0433(18) Uani 1 1 d . . .
H15A H 0.9993 0.1697 0.5959 0.052 Uiso 1 1 calc R . .
H15B H 0.9448 0.1201 0.6780 0.052 Uiso 1 1 calc R . .
C17 C 0.9488(7) 0.2705(4) 0.7058(6) 0.0422(18) Uani 1 1 d . . .
H17A H 1.0014 0.2741 0.6415 0.051 Uiso 1 1 calc R . .
H17B H 0.8621 0.2787 0.6702 0.051 Uiso 1 1 calc R . .
C7 C 0.3506(8) 0.0191(4) 0.3963(7) 0.051(2) Uani 1 1 d . . .
H7A H 0.3203 -0.0228 0.3840 0.076 Uiso 1 1 calc R . .
H7B H 0.3527 0.0302 0.4804 0.076 Uiso 1 1 calc R . .
H7C H 0.4343 0.0221 0.3742 0.076 Uiso 1 1 calc R . .
C12 C -0.0844(8) 0.0111(4) 0.1563(9) 0.057(2) Uani 1 1 d . . .
H12A H 0.0028 0.0228 0.1773 0.086 Uiso 1 1 calc R . .
H12B H -0.1148 0.0254 0.0754 0.086 Uiso 1 1 calc R . .
H12C H -0.0919 -0.0334 0.1593 0.086 Uiso 1 1 calc R . .
C16 C 0.8113(8) 0.1673(5) 0.5730(8) 0.061(3) Uani 1 1 d . . .
H16A H 0.7465 0.1543 0.6197 0.091 Uiso 1 1 calc R . .
H16B H 0.8096 0.1411 0.5026 0.091 Uiso 1 1 calc R . .
H16C H 0.7965 0.2097 0.5475 0.091 Uiso 1 1 calc R . .
C10 C -0.2974(8) 0.0254(4) 0.2083(8) 0.056(2) Uani 1 1 d . . .
H10A H -0.3212 0.0348 0.1235 0.085 Uiso 1 1 calc R . .
H10B H -0.3471 0.0501 0.2562 0.085 Uiso 1 1 calc R . .
H10C H -0.3120 -0.0180 0.2222 0.085 Uiso 1 1 calc R . .
C11 C -0.1168(10) 0.0175(4) 0.3695(8) 0.071(3) Uani 1 1 d . . .
H11A H -0.1181 -0.0272 0.3708 0.106 Uiso 1 1 calc R . .
H11B H -0.1718 0.0333 0.4240 0.106 Uiso 1 1 calc R . .
H11C H -0.0321 0.0319 0.3950 0.106 Uiso 1 1 calc R . .
C14 C 0.8591(6) 0.1971(4) 0.8349(6) 0.0390(18) Uani 1 1 d . . .
H14A H 0.8782 0.2251 0.9037 0.047 Uiso 1 1 calc R . .
H14B H 0.7778 0.2095 0.7911 0.047 Uiso 1 1 calc R . .
C19 C 1.0832(6) 0.1925(4) 0.8211(7) 0.0413(18) Uani 1 1 d . . .
H19A H 1.0929 0.2171 0.8953 0.050 Uiso 1 1 calc R . .
H19B H 1.0862 0.1491 0.8449 0.050 Uiso 1 1 calc R . .
C4 C -0.0309(7) 0.3732(3) 0.1440(7) 0.0407(17) Uani 1 1 d . . .
H4A H -0.1155 0.3690 0.1021 0.061 Uiso 1 1 calc R . .
H4B H 0.0269 0.3782 0.0855 0.061 Uiso 1 1 calc R . .
H4C H -0.0264 0.4091 0.1962 0.061 Uiso 1 1 calc R . .
C3 C 0.0064(8) 0.3640(4) 0.4224(7) 0.0453(19) Uani 1 1 d . . .
H3A H -0.0035 0.4028 0.3791 0.068 Uiso 1 1 calc R . .
H3B H 0.0806 0.3657 0.4822 0.068 Uiso 1 1 calc R . .
H3C H -0.0666 0.3567 0.4624 0.068 Uiso 1 1 calc R . .
C20 C 1.1920(7) 0.2054(4) 0.7560(8) 0.054(2) Uani 1 1 d . . .
H20A H 1.1902 0.1774 0.6884 0.081 Uiso 1 1 calc R . .
H20B H 1.2692 0.1997 0.8106 0.081 Uiso 1 1 calc R . .
H20C H 1.1872 0.2475 0.7268 0.081 Uiso 1 1 calc R . .
C18 C 0.9883(9) 0.3186(4) 0.7995(8) 0.053(2) Uani 1 1 d . . .
H18A H 0.9409 0.3137 0.8664 0.079 Uiso 1 1 calc R . .
H18B H 0.9727 0.3592 0.7643 0.079 Uiso 1 1 calc R . .
H18C H 1.0770 0.3142 0.8282 0.079 Uiso 1 1 calc R . .
C13 C 0.8474(8) 0.1344(5) 0.8812(8) 0.061(3) Uani 1 1 d . . .
H13A H 0.8325 0.1059 0.8141 0.091 Uiso 1 1 calc R . .
H13B H 0.7778 0.1328 0.9275 0.091 Uiso 1 1 calc R . .
H13C H 0.9241 0.1232 0.9325 0.091 Uiso 1 1 calc R . .

loop_
_atom_site_aniso_label
_atom_site_aniso_U_11
_atom_site_aniso_U_22
_atom_site_aniso_U_33
_atom_site_aniso_U_23
_atom_site_aniso_U_13
_atom_site_aniso_U_12
W1 0.02766(13) 0.01905(13) 0.02579(13) 0.00124(11) 0.00486(8) -0.00080(11)
S2 0.0403(9) 0.0218(8) 0.0273(8) 0.0027(6) 0.0048(6) -0.0004(7)
S1 0.0410(9) 0.0265(9) 0.0278(8) -0.0023(7) 0.0072(7) -0.0011(7)
S3 0.0355(8) 0.0258(9) 0.0309(8) -0.0010(7) 0.0073(6) 0.0011(7)
S4 0.0400(9) 0.0305(9) 0.0296(8) 0.0045(7) 0.0029(7) 0.0057(7)
S5 0.0359(9) 0.0253(9) 0.0433(9) -0.0009(7) 0.0082(7) -0.0010(7)
C6 0.031(3) 0.022(3) 0.048(4) -0.004(3) 0.011(3) -0.003(3)
C1 0.032(3) 0.023(3) 0.043(4) -0.004(3) 0.012(3) 0.001(3)
C2 0.029(3) 0.018(3) 0.045(4) -0.002(3) 0.009(3) 0.001(3)
C5 0.033(3) 0.019(3) 0.050(4) 0.001(3) 0.005(3) 0.002(3)
C8 0.043(4) 0.036(4) 0.057(5) -0.002(4) 0.014(4) 0.011(3)
N1 0.029(3) 0.038(3) 0.030(3) 0.006(2) 0.006(2) 0.010(3)
C9 0.035(4) 0.025(4) 0.041(4) 0.001(3) 0.004(3) -0.007(3)
C15 0.056(5) 0.038(4) 0.041(4) -0.007(3) 0.022(3) 0.001(4)
C17 0.050(4) 0.038(4) 0.039(4) 0.009(3) 0.009(3) 0.017(4)
C7 0.057(5) 0.035(5) 0.060(5) 0.009(4) 0.008(4) 0.016(4)
C12 0.058(5) 0.026(4) 0.091(7) -0.005(4) 0.025(5) -0.004(4)
C16 0.051(5) 0.080(7) 0.050(5) -0.033(5) 0.003(4) 0.001(5)
C10 0.055(5) 0.043(5) 0.070(6) -0.007(4) 0.007(4) -0.014(4)
C11 0.093(7) 0.051(6) 0.065(6) 0.031(5) 0.000(5) -0.022(5)
C14 0.030(3) 0.060(5) 0.028(3) -0.001(3) 0.006(3) 0.003(3)
C19 0.031(4) 0.048(5) 0.043(4) 0.011(4) 0.001(3) 0.009(3)
C4 0.052(4) 0.022(4) 0.048(4) 0.007(3) 0.009(3) -0.001(3)
C3 0.059(5) 0.029(4) 0.051(5) -0.008(3) 0.018(4) -0.005(4)
C20 0.036(4) 0.057(6) 0.070(6) 0.005(5) 0.011(4) 0.007(4)
C18 0.071(6) 0.035(5) 0.054(5) -0.001(4) 0.012(4) 0.006(4)
C13 0.056(5) 0.078(7) 0.050(5) 0.018(5) 0.013(4) -0.016(5)

loop_
_atom_type_symbol
_atom_type_description
_atom_type_scat_dispersion_real
_atom_type_scat_dispersion_imag
_atom_type_scat_source
C C 0.0033 0.0016 'International Tables Vol C Tables 4.2.6.8 and 6.1.1.4'
H H 0.0000 0.0000 'International Tables Vol C Tables 4.2.6.8 and 6.1.1.4'
N N 0.0061 0.0033 'International Tables Vol C Tables 4.2.6.8 and 6.1.1.4'
S S 0.1246 0.1234 'International Tables Vol C Tables 4.2.6.8 and 6.1.1.4'
W W -0.8490 6.8722 'International Tables Vol C Tables 4.2.6.8 and 6.1.1.4'

loop_
_geom_angle_atom_site_label_1
_geom_angle_atom_site_label_2
_geom_angle_atom_site_label_3
_geom_angle
_geom_angle_site_symmetry_1
_geom_angle_site_symmetry_3
_geom_angle_publ_flag
S5 W1 S4 108.95(6) . . ?
S5 W1 S3 111.21(6) . . ?
S4 W1 S3 82.96(6) . . ?
S5 W1 S2 104.03(6) . . ?
S4 W1 S2 146.94(6) . . ?
S3 W1 S2 87.27(6) . . ?
S5 W1 S1 108.10(6) . . ?
S4 W1 S1 85.85(6) . . ?
S3 W1 S1 140.67(6) . . ?
S2 W1 S1 81.95(6) . . ?
C2 S2 W1 109.5(2) . . ?
C1 S1 W1 109.4(2) . . ?
C6 S3 W1 108.5(2) . . ?
C5 S4 W1 109.1(2) . . ?
C9 S5 W1 115.8(2) . . ?
C5 C6 C8 124.5(7) . . ?
C5 C6 S3 119.6(5) . . ?
C8 C6 S3 115.9(5) . . ?
C2 C1 C3 126.2(7) . . ?
C2 C1 S1 119.3(5) . . ?
C3 C1 S1 114.4(5) . . ?
C1 C2 C4 127.2(6) . . ?
C1 C2 S2 118.5(5) . . ?
C4 C2 S2 114.3(5) . . ?
C6 C5 C7 124.6(7) . . ?
C6 C5 S4 119.1(5) . . ?
C7 C5 S4 116.2(5) . . ?
C19 N1 C15 108.9(6) . . ?
C19 N1 C17 111.2(6) . . ?
C15 N1 C17 108.3(5) . . ?
C19 N1 C14 109.4(5) . . ?
C15 N1 C14 110.7(6) . . ?
C17 N1 C14 108.3(5) . . ?
C11 C9 C12 110.5(7) . . ?
C11 C9 C10 110.7(7) . . ?
C12 C9 C10 110.2(6) . . ?
C11 C9 S5 109.9(6) . . ?
C12 C9 S5 111.1(5) . . ?
C10 C9 S5 104.3(5) . . ?
C16 C15 N1 116.0(6) . . ?
C18 C17 N1 114.3(6) . . ?
C13 C14 N1 115.4(7) . . ?
C20 C19 N1 115.9(6) . . ?

loop_
_geom_bond_atom_site_label_1
_geom_bond_atom_site_label_2
_geom_bond_distance
_geom_bond_site_symmetry_2
_geom_bond_publ_flag
W1 S5 2.3031(17) . ?
W1 S4 2.3048(17) . ?
W1 S3 2.3155(16) . ?
W1 S2 2.3171(16) . ?
W1 S1 2.3178(17) . ?
S2 C2 1.779(7) . ?
S1 C1 1.771(7) . ?
S3 C6 1.767(7) . ?
S4 C5 1.761(7) . ?
S5 C9 1.877(7) . ?
C6 C5 1.331(10) . ?
C6 C8 1.512(9) . ?
C1 C2 1.323(10) . ?
C1 C3 1.510(10) . ?
C2 C4 1.506(9) . ?
C5 C7 1.507(10) . ?
N1 C19 1.506(8) . ?
N1 C15 1.513(9) . ?
N1 C17 1.520(9) . ?
N1 C14 1.520(8) . ?
C9 C11 1.514(10) . ?
C9 C12 1.517(10) . ?
C9 C10 1.520(10) . ?
C15 C16 1.486(11) . ?
C17 C18 1.515(11) . ?
C14 C13 1.483(12) . ?
C19 C20 1.505(10) . ?
